data_7029969
loop_
_publ_author_name
'Casti\~neiras, Alfonso'
'Fern\'andez-Hermida, Nuria'
'Garc\'ia-Santos, Isabel'
'G\'omez-Rodr\'iguez, Lourdes'

_publ_section_title
;
 Neutral Ni(II), Pd(II) and Pt(II) ONS-pincer complexes of
 5-acetylbarbituric-4N-dimethylthiosemicarbazone: synthesis,
 characterization and properties.
;
_journal_issue 43
_journal_name_full 'Dalton transactions (Cambridge, England : 2003)'
_journal_page_first 13486
_journal_page_last 13495
_journal_paper_doi 10.1039/c2dt31753b
_journal_volume 41
_journal_year 2012
_chemical_formula_moiety 'C11 H17 N5 O4 Pt S2, C2 H6 O S'
_chemical_formula_sum 'C13 H23 N5 O5 Pt S3'
_chemical_formula_weight 620.63
_chemical_name_systematic
;
?
;
_space_group_IT_number 2
_symmetry_cell_setting triclinic
_symmetry_Int_Tables_number 2
_symmetry_space_group_name_Hall '-P 1'
_symmetry_space_group_name_H-M 'P -1'
_atom_sites_solution_hydrogens difmap
_atom_sites_solution_primary direct
_atom_sites_solution_secondary difmap
_audit_creation_method SHELXL-97
_cell_angle_alpha 116.863(3)
_cell_angle_beta 96.683(4)
_cell_angle_gamma 92.316(4)
_cell_formula_units_Z 2
_cell_length_a 6.6141(15)
_cell_length_b 13.122(3)
_cell_length_c 13.394(3)
_cell_measurement_reflns_used 965
_cell_measurement_temperature 293(2)
_cell_measurement_theta_max 26.1
_cell_measurement_theta_min 2.97
_cell_volume 1024.3(4)
_computing_cell_refinement 'SMART Software (Bruker, 1997)'
_computing_data_collection 'SMART Software (Bruker, 1997)'
_computing_data_reduction 'SAINT Software (Bruker, 1997)'
_computing_molecular_graphics 'PLATON (Spek, 2000)'
_computing_publication_material 'SHELXL-97 (Sheldrick, 2008)'
_computing_structure_refinement 'SHELXL-97 (Sheldrick, 2008)'
_computing_structure_solution 'SHELXS-97 (Sheldrick, 2008)'
_diffrn_ambient_temperature 293(2)
_diffrn_measured_fraction_theta_full 0.991
_diffrn_measured_fraction_theta_max 0.991
_diffrn_measurement_device_type 'SMART CCD-1000 Bruker'
_diffrn_measurement_method omega-scans
_diffrn_radiation_monochromator graphite
_diffrn_radiation_source 'fine-focus sealed tube'
_diffrn_radiation_type MoK\a
_diffrn_radiation_wavelength 0.71073
_diffrn_reflns_av_R_equivalents 0.0314
_diffrn_reflns_av_sigmaI/netI 0.0465
_diffrn_reflns_limit_h_max 8
_diffrn_reflns_limit_h_min -8
_diffrn_reflns_limit_k_max 16
_diffrn_reflns_limit_k_min -16
_diffrn_reflns_limit_l_max 16
_diffrn_reflns_limit_l_min -16
_diffrn_reflns_number 11334
_diffrn_reflns_theta_full 26.41
_diffrn_reflns_theta_max 26.41
_diffrn_reflns_theta_min 1.72
_exptl_absorpt_coefficient_mu 7.189
_exptl_absorpt_correction_T_max 0.6330
_exptl_absorpt_correction_T_min 0.2470
_exptl_absorpt_correction_type multi-scan
_exptl_absorpt_process_details SADABS
_exptl_crystal_colour brown
_exptl_crystal_density_diffrn 2.012
_exptl_crystal_density_method 'not measured'
_exptl_crystal_description needle
_exptl_crystal_F_000 604
_exptl_crystal_size_max 0.27
_exptl_crystal_size_mid 0.08
_exptl_crystal_size_min 0.07
_refine_diff_density_max 1.704
_refine_diff_density_min -1.463
_refine_diff_density_rms 0.143
_refine_ls_extinction_method none
_refine_ls_goodness_of_fit_ref 1.060
_refine_ls_hydrogen_treatment constr
_refine_ls_matrix_type full
_refine_ls_number_parameters 251
_refine_ls_number_reflns 4180
_refine_ls_number_restraints 0
_refine_ls_restrained_S_all 1.060
_refine_ls_R_factor_all 0.0499
_refine_ls_R_factor_gt 0.0328
_refine_ls_shift/su_max 0.000
_refine_ls_shift/su_mean 0.000
_refine_ls_structure_factor_coef Fsqd
_refine_ls_weighting_details 'calc w=1/[\s^2^(Fo^2^)+(0.0417P)^2^+0.0000P] where P=(Fo^2^+2Fc^2^)/3'
_refine_ls_weighting_scheme calc
_refine_ls_wR_factor_gt 0.0727
_refine_ls_wR_factor_ref 0.0805
_reflns_number_gt 3429
_reflns_number_total 4180
_reflns_threshold_expression >2sigma(I)
_cod_data_source_file c2dt31753b.txt
_cod_data_source_block 02lg01
_cod_depositor_comments
;
The following automatic conversions were performed:

'_symmetry_cell_setting' value 'Triclinic' changed to 'triclinic'
according to
/usr/data/users/saulius/automatic-downloads/retrospective/RSC/lib/dictionaries/cif_core.dic
dictionary named 'cif_core.dic' version 2.4.2 from 2011-04-26.

Automatic conversion script
Id: cif_fix_values 2281 2013-09-26 08:29:07Z andrius 
;
_cod_database_code 7029969

loop_
_symmetry_equiv_pos_as_xyz
'x, y, z'
'-x, -y, -z'

loop_
_atom_site_label
_atom_site_type_symbol
_atom_site_fract_x
_atom_site_fract_y
_atom_site_fract_z
_atom_site_U_iso_or_equiv
_atom_site_adp_type
_atom_site_occupancy
_atom_site_symmetry_multiplicity
_atom_site_calc_flag
_atom_site_refinement_flags
Pt1 Pt 0.67787(4) 0.34434(2) 0.153523(18) 0.03643(9) Uani 1 1 d .
S1 S 0.9288(3) 0.26862(17) 0.21646(14) 0.0539(5) Uani 1 1 d .
O11 O 0.4598(7) 0.4107(4) 0.0906(3) 0.0455(11) Uani 1 1 d .
O13 O -0.0388(8) 0.4373(4) -0.1486(4) 0.0583(13) Uani 1 1 d .
O15 O 0.3857(8) 0.1705(5) -0.3071(4) 0.0701(16) Uani 1 1 d .
N11 N 0.2230(8) 0.4205(4) -0.0329(4) 0.0421(12) Uani 1 1 d .
H11 H 0.1903 0.4853 0.0293 0.051 Uiso 1 1 d R
N12 N 0.7553(7) 0.2548(4) 0.0002(4) 0.0323(10) Uani 1 1 d .
N13 N 0.9347(8) 0.1952(5) -0.0072(4) 0.0445(13) Uani 1 1 d .
N14 N 1.1899(9) 0.1425(5) 0.0830(5) 0.0560(15) Uani 1 1 d .
N15 N 0.1930(8) 0.3121(5) -0.2249(4) 0.0445(13) Uani 1 1 d .
H15 H 0.1040 0.3014 -0.2933 0.053 Uiso 1 1 d R
C11 C 0.3929(9) 0.3722(5) -0.0149(5) 0.0367(13) Uani 1 1 d .
C13 C 0.1154(10) 0.3934(6) -0.1372(5) 0.0448(15) Uani 1 1 d .
C15 C 0.3560(10) 0.2524(6) -0.2186(5) 0.0421(15) Uani 1 1 d .
C16 C 0.4770(9) 0.2906(5) -0.1067(5) 0.0357(13) Uani 1 1 d .
C17 C 0.6650(9) 0.2410(5) -0.0968(5) 0.0391(14) Uani 1 1 d .
C18 C 1.0213(10) 0.1992(6) 0.0866(5) 0.0448(15) Uani 1 1 d .
C19 C 1.2842(11) 0.1275(7) 0.1771(7) 0.064(2) Uani 1 1 d .
H19A H 1.4291 0.1483 0.1895 0.096 Uiso 1 1 calc R
H19B H 1.2585 0.0486 0.1609 0.096 Uiso 1 1 calc R
H19C H 1.2278 0.1755 0.2438 0.096 Uiso 1 1 calc R
C20 C 1.2633(12) 0.0779(7) -0.0239(6) 0.064(2) Uani 1 1 d .
H20A H 1.2033 -0.0003 -0.0583 0.095 Uiso 1 1 calc R
H20B H 1.4096 0.0802 -0.0108 0.095 Uiso 1 1 calc R
H20C H 1.2255 0.1112 -0.0733 0.095 Uiso 1 1 calc R
C170 C 0.7618(10) 0.1747(6) -0.2013(5) 0.0526(17) Uani 1 1 d .
H17A H 0.7415 0.2094 -0.2508 0.079 Uiso 1 1 calc R
H17B H 0.6997 0.0967 -0.2398 0.079 Uiso 1 1 calc R
H17C H 0.9058 0.1758 -0.1798 0.079 Uiso 1 1 calc R
S2 S 0.5914(3) 0.44121(14) 0.32663(12) 0.0422(4) Uani 1 1 d .
O21 O 0.5456(9) 0.3735(4) 0.3838(4) 0.0640(14) Uani 1 1 d .
C21 C 0.3860(12) 0.5227(7) 0.3249(6) 0.066(2) Uani 1 1 d .
H21A H 0.2650 0.4719 0.2814 0.099 Uiso 1 1 calc R
H21B H 0.4195 0.5711 0.2914 0.099 Uiso 1 1 calc R
H21C H 0.3618 0.5695 0.4010 0.099 Uiso 1 1 calc R
C22 C 0.7885(13) 0.5506(8) 0.4143(6) 0.079(3) Uani 1 1 d .
H22A H 0.7584 0.5868 0.4904 0.118 Uiso 1 1 calc R
H22B H 0.7983 0.6067 0.3871 0.118 Uiso 1 1 calc R
H22C H 0.9160 0.5180 0.4130 0.118 Uiso 1 1 calc R
S3 S 0.8263(3) 0.12048(18) 0.50050(16) 0.0631(5) Uani 1 1 d .
O31 O 0.9216(9) 0.2400(5) 0.5727(4) 0.0788(17) Uani 1 1 d .
C31 C 0.5743(13) 0.1319(9) 0.4499(8) 0.091(3) Uani 1 1 d .
H31A H 0.5031 0.1724 0.5128 0.136 Uiso 1 1 calc R
H31B H 0.5044 0.0565 0.4031 0.136 Uiso 1 1 calc R
H31C H 0.5782 0.1731 0.4063 0.136 Uiso 1 1 calc R
C32 C 0.9262(16) 0.0705(9) 0.3724(8) 0.098(3) Uani 1 1 d .
H32A H 0.9927 0.1342 0.3676 0.147 Uiso 1 1 calc R
H32B H 0.8169 0.0327 0.3100 0.147 Uiso 1 1 calc R
H32C H 1.0235 0.0173 0.3695 0.147 Uiso 1 1 calc R

loop_
_atom_site_aniso_label
_atom_site_aniso_U_11
_atom_site_aniso_U_22
_atom_site_aniso_U_33
_atom_site_aniso_U_23
_atom_site_aniso_U_13
_atom_site_aniso_U_12
Pt1 0.04200(15) 0.04000(15) 0.02492(12) 0.01346(10) 0.00183(9) 0.00648(10)
S1 0.0590(11) 0.0624(12) 0.0396(9) 0.0235(8) 0.0009(8) 0.0193(9)
O11 0.058(3) 0.052(3) 0.022(2) 0.0129(19) 0.0016(18) 0.018(2)
O13 0.066(3) 0.064(3) 0.032(2) 0.012(2) -0.005(2) 0.026(3)
O15 0.067(3) 0.081(4) 0.029(2) -0.004(2) 0.000(2) 0.023(3)
N11 0.051(3) 0.044(3) 0.025(2) 0.010(2) -0.001(2) 0.015(3)
N12 0.034(3) 0.035(3) 0.029(2) 0.015(2) 0.009(2) -0.006(2)
N13 0.042(3) 0.049(3) 0.044(3) 0.021(3) 0.009(2) 0.011(3)
N14 0.049(3) 0.068(4) 0.056(4) 0.031(3) 0.005(3) 0.022(3)
N15 0.050(3) 0.053(3) 0.026(2) 0.015(2) 0.000(2) 0.007(3)
C11 0.044(3) 0.035(3) 0.030(3) 0.015(3) 0.002(2) 0.005(3)
C13 0.055(4) 0.045(4) 0.029(3) 0.015(3) -0.005(3) 0.006(3)
C15 0.043(4) 0.048(4) 0.028(3) 0.011(3) 0.005(3) 0.005(3)
C16 0.037(3) 0.041(3) 0.028(3) 0.016(3) -0.001(2) 0.000(3)
C17 0.043(3) 0.038(3) 0.034(3) 0.014(3) 0.008(3) 0.004(3)
C18 0.046(4) 0.043(4) 0.044(4) 0.021(3) -0.002(3) 0.002(3)
C19 0.053(4) 0.065(5) 0.072(5) 0.032(4) -0.004(4) 0.011(4)
C20 0.058(5) 0.070(5) 0.066(5) 0.029(4) 0.020(4) 0.027(4)
C170 0.053(4) 0.066(5) 0.038(3) 0.020(3) 0.014(3) 0.014(4)
S2 0.0524(9) 0.0450(9) 0.0250(7) 0.0132(7) 0.0025(6) 0.0055(7)
O21 0.102(4) 0.059(3) 0.038(3) 0.026(2) 0.020(3) 0.007(3)
C21 0.083(6) 0.077(6) 0.039(4) 0.022(4) 0.018(4) 0.036(5)
C22 0.086(6) 0.078(6) 0.034(4) -0.002(4) -0.006(4) -0.025(5)
S3 0.0792(14) 0.0663(13) 0.0420(10) 0.0247(9) 0.0028(9) 0.0098(11)
O31 0.092(4) 0.075(4) 0.042(3) 0.013(3) -0.025(3) -0.010(3)
C31 0.072(6) 0.095(7) 0.073(6) 0.016(5) -0.010(5) 0.002(5)
C32 0.114(8) 0.101(8) 0.074(6) 0.028(6) 0.044(6) 0.019(6)

loop_
_atom_type_symbol
_atom_type_description
_atom_type_scat_dispersion_real
_atom_type_scat_dispersion_imag
_atom_type_scat_source
Pt Pt -1.7033 8.3905 'International Tables Vol C Tables 4.2.6.8 and 6.1.1.4'
S S 0.1246 0.1234 'International Tables Vol C Tables 4.2.6.8 and 6.1.1.4'
O O 0.0106 0.0060 'International Tables Vol C Tables 4.2.6.8 and 6.1.1.4'
N N 0.0061 0.0033 'International Tables Vol C Tables 4.2.6.8 and 6.1.1.4'
C C 0.0033 0.0016 'International Tables Vol C Tables 4.2.6.8 and 6.1.1.4'
H H 0.0000 0.0000 'International Tables Vol C Tables 4.2.6.8 and 6.1.1.4'

loop_
_geom_angle_atom_site_label_1
_geom_angle_atom_site_label_2
_geom_angle_atom_site_label_3
_geom_angle
_geom_angle_publ_flag
N12 Pt1 O11 90.73(18) y
N12 Pt1 S1 86.70(14) y
O11 Pt1 S1 177.21(12) y
N12 Pt1 S2 178.59(14) y
O11 Pt1 S2 90.30(12) y
S1 Pt1 S2 92.29(6) y
C18 S1 Pt1 95.6(2) ?
C11 O11 Pt1 124.6(4) ?
C11 N11 C13 125.0(5) ?
C11 N11 H11 117.1 ?
C13 N11 H11 117.1 ?
C17 N12 N13 113.6(5) ?
C17 N12 Pt1 129.1(4) ?
N13 N12 Pt1 117.3(3) ?
C18 N13 N12 115.8(5) ?
C18 N14 C19 123.1(6) ?
C18 N14 C20 120.0(6) ?
C19 N14 C20 116.2(6) ?
C13 N15 C15 127.0(5) ?
C13 N15 H15 105.7 ?
C15 N15 H15 127.2 ?
O11 C11 N11 112.2(5) ?
O11 C11 C16 127.1(5) ?
N11 C11 C16 120.7(5) ?
O13 C13 N15 123.5(5) ?
O13 C13 N11 122.5(6) ?
N15 C13 N11 114.0(5) ?
O15 C15 N15 117.2(6) ?
O15 C15 C16 125.7(6) ?
N15 C15 C16 117.0(5) ?
C11 C16 C17 124.9(5) ?
C11 C16 C15 115.5(5) ?
C17 C16 C15 119.6(5) ?
N12 C17 C16 121.5(5) ?
N12 C17 C170 119.1(5) ?
C16 C17 C170 119.4(5) ?
N13 C18 N14 117.6(6) ?
N13 C18 S1 124.1(5) ?
N14 C18 S1 118.2(5) ?
N14 C19 H19A 109.5 ?
N14 C19 H19B 109.5 ?
H19A C19 H19B 109.5 ?
N14 C19 H19C 109.5 ?
H19A C19 H19C 109.5 ?
H19B C19 H19C 109.5 ?
N14 C20 H20A 109.5 ?
N14 C20 H20B 109.5 ?
H20A C20 H20B 109.5 ?
N14 C20 H20C 109.5 ?
H20A C20 H20C 109.5 ?
H20B C20 H20C 109.5 ?
C17 C170 H17A 109.5 ?
C17 C170 H17B 109.5 ?
H17A C170 H17B 109.5 ?
C17 C170 H17C 109.5 ?
H17A C170 H17C 109.5 ?
H17B C170 H17C 109.5 ?
O21 S2 C22 108.4(4) ?
O21 S2 C21 109.4(4) ?
C22 S2 C21 101.2(5) ?
O21 S2 Pt1 116.2(2) ?
C22 S2 Pt1 109.4(3) ?
C21 S2 Pt1 111.3(2) ?
S2 C21 H21A 109.5 ?
S2 C21 H21B 109.5 ?
H21A C21 H21B 109.5 ?
S2 C21 H21C 109.5 ?
H21A C21 H21C 109.5 ?
H21B C21 H21C 109.5 ?
S2 C22 H22A 109.5 ?
S2 C22 H22B 109.5 ?
H22A C22 H22B 109.5 ?
S2 C22 H22C 109.5 ?
H22A C22 H22C 109.5 ?
H22B C22 H22C 109.5 ?
O31 S3 C32 106.5(4) ?
O31 S3 C31 105.9(4) ?
C32 S3 C31 98.4(5) ?
S3 C31 H31A 109.5 ?
S3 C31 H31B 109.5 ?
H31A C31 H31B 109.5 ?
S3 C31 H31C 109.5 ?
H31A C31 H31C 109.5 ?
H31B C31 H31C 109.5 ?
S3 C32 H32A 109.5 ?
S3 C32 H32B 109.5 ?
H32A C32 H32B 109.5 ?
S3 C32 H32C 109.5 ?
H32A C32 H32C 109.5 ?
H32B C32 H32C 109.5 ?

loop_
_geom_bond_atom_site_label_1
_geom_bond_atom_site_label_2
_geom_bond_distance
_geom_bond_publ_flag
Pt1 N12 1.994(4) y
Pt1 O11 2.008(4) y
Pt1 S1 2.2398(17) y
Pt1 S2 2.2412(15) y
S1 C18 1.758(7) ?
O11 C11 1.280(7) ?
O13 C13 1.219(7) ?
O15 C15 1.232(7) ?
N11 C11 1.362(7) ?
N11 C13 1.372(7) ?
N11 H11 0.9385 ?
N12 C17 1.294(7) ?
N12 N13 1.435(7) ?
N13 C18 1.297(8) ?
N14 C18 1.358(8) ?
N14 C19 1.439(9) ?
N14 C20 1.449(9) ?
N15 C13 1.355(8) ?
N15 C15 1.374(8) ?
N15 H15 0.9781 ?
C11 C16 1.409(8) ?
C15 C16 1.466(8) ?
C16 C17 1.446(8) ?
C17 C170 1.510(8) ?
C19 H19A 0.9600 ?
C19 H19B 0.9600 ?
C19 H19C 0.9600 ?
C20 H20A 0.9600 ?
C20 H20B 0.9600 ?
C20 H20C 0.9600 ?
C170 H17A 0.9600 ?
C170 H17B 0.9600 ?
C170 H17C 0.9600 ?
S2 O21 1.454(5) ?
S2 C22 1.763(7) ?
S2 C21 1.767(7) ?
C21 H21A 0.9600 ?
C21 H21B 0.9600 ?
C21 H21C 0.9600 ?
C22 H22A 0.9600 ?
C22 H22B 0.9600 ?
C22 H22C 0.9600 ?
S3 O31 1.484(6) ?
S3 C32 1.759(8) ?
S3 C31 1.763(9) ?
C31 H31A 0.9600 ?
C31 H31B 0.9600 ?
C31 H31C 0.9600 ?
C32 H32A 0.9600 ?
C32 H32B 0.9600 ?
C32 H32C 0.9600 ?

loop_
_geom_hbond_atom_site_label_D
_geom_hbond_atom_site_label_H
_geom_hbond_atom_site_label_A
_geom_hbond_distance_DH
_geom_hbond_distance_HA
_geom_hbond_distance_DA
_geom_hbond_angle_DHA
_geom_hbond_site_symmetry_A
N11 H11 O13 0.94 1.89 2.766(7) 154.0 2_565
N15 H15 O31 0.98 1.85 2.807(7) 164.0 1_454

loop_
_geom_torsion_atom_site_label_1
_geom_torsion_atom_site_label_2
_geom_torsion_atom_site_label_3
_geom_torsion_atom_site_label_4
_geom_torsion
N12 Pt1 S1 C18 5.6(3)
O11 Pt1 S1 C18 -17(3)
S2 Pt1 S1 C18 -175.4(2)
N12 Pt1 O11 C11 14.3(5)
S1 Pt1 O11 C11 37(3)
S2 Pt1 O11 C11 -164.8(5)
O11 Pt1 N12 C17 -8.2(5)
S1 Pt1 N12 C17 172.9(5)
S2 Pt1 N12 C17 129(5)
O11 Pt1 N12 N13 172.4(4)
S1 Pt1 N12 N13 -6.5(4)
S2 Pt1 N12 N13 -51(6)
C17 N12 N13 C18 -174.9(6)
Pt1 N12 N13 C18 4.6(7)
Pt1 O11 C11 N11 169.7(4)
Pt1 O11 C11 C16 -10.8(9)
C13 N11 C11 O11 -178.2(6)
C13 N11 C11 C16 2.3(10)
C15 N15 C13 O13 -174.6(7)
C15 N15 C13 N11 3.8(10)
C11 N11 C13 O13 178.3(6)
C11 N11 C13 N15 -0.1(10)
C13 N15 C15 O15 170.0(7)
C13 N15 C15 C16 -9.0(10)
O11 C11 C16 C17 -4.3(10)
N11 C11 C16 C17 175.1(6)
O11 C11 C16 C15 173.4(6)
N11 C11 C16 C15 -7.2(9)
O15 C15 C16 C11 -168.8(7)
N15 C15 C16 C11 10.1(9)
O15 C15 C16 C17 9.0(11)
N15 C15 C16 C17 -172.1(6)
N13 N12 C17 C16 177.3(5)
Pt1 N12 C17 C16 -2.1(9)
N13 N12 C17 C170 -4.5(8)
Pt1 N12 C17 C170 176.1(4)
C11 C16 C17 N12 11.3(10)
C15 C16 C17 N12 -166.3(6)
C11 C16 C17 C170 -166.9(6)
C15 C16 C17 C170 15.5(9)
N12 N13 C18 N14 179.1(5)
N12 N13 C18 S1 1.5(9)
C19 N14 C18 N13 -171.6(7)
C20 N14 C18 N13 -1.7(10)
C19 N14 C18 S1 6.1(10)
C20 N14 C18 S1 176.0(6)
Pt1 S1 C18 N13 -5.7(6)
Pt1 S1 C18 N14 176.8(5)
N12 Pt1 S2 O21 -10(6)
O11 Pt1 S2 O21 126.5(3)
S1 Pt1 S2 O21 -54.5(3)
N12 Pt1 S2 C22 113(6)
O11 Pt1 S2 C22 -110.4(4)
S1 Pt1 S2 C22 68.6(4)
N12 Pt1 S2 C21 -136(6)
O11 Pt1 S2 C21 0.5(4)
S1 Pt1 S2 C21 179.5(3)
